data_4062165
loop_
_publ_author_name
'Gobetto, Roberto'
'Nervi, Carlo'
'Romanin, Barbara'
'Salassa, Luca'
'Milanesio, Marco'
'Croce, Gianluca'

_publ_section_title
;
 X-ray Structures and Complete NMR Assignment by DFT Calculations of
 [Os(bpy)~2~(CO)Cl]PF~6~ and [Os(bpy)~2~(CO)H]PF~6~ Complexes
;
_journal_issue 20
_journal_name_full Organometallics
_journal_page_first 4012
_journal_page_last 4019
_journal_volume 22
_journal_year 2003
_chemical_formula_sum 'C21 H17 F6 N4 O Os P'
_chemical_formula_weight 676.56
_chemical_name_common '[Os(bipyridil)2(CO)H]PF6'
_space_group_IT_number 2
_symmetry_cell_setting triclinic
_symmetry_space_group_name_Hall '-P 1'
_symmetry_space_group_name_H-M 'P -1'
_cell_angle_alpha 91.90(4)
_cell_angle_beta 97.53(4)
_cell_angle_gamma 93.08(4)
_cell_formula_units_Z 2
_cell_length_a 8.704(4)
_cell_length_b 9.959(4)
_cell_length_c 13.113(4)
_cell_measurement_temperature 293(2)
_cell_volume 1124.3(10)
_diffrn_ambient_temperature 293(2)
_exptl_crystal_density_diffrn 1.998
_cod_depositor_comments
;
The following automatic conversions were performed:
'_symmetry_cell_setting' value 'Triclinic' changed to 'triclinic'
according to '/home/saulius/struct/CIF-dictionaries/cif_core.dic'
dictionary named 'cif_core.dic' version 2.4.1 from 2010-06-29.

Automatic conversion script
Id: cif_fix_enum 1527 2010-12-29 10:47:43Z saulius 
;
_cod_database_code 4062165

loop_
_symmetry_equiv_pos_as_xyz
'x, y, z'
'-x, -y, -z'

loop_
_atom_site_label
_atom_site_type_symbol
_atom_site_fract_x
_atom_site_fract_y
_atom_site_fract_z
_atom_site_U_iso_or_equiv
_atom_site_adp_type
_atom_site_occupancy
_atom_site_symmetry_multiplicity
_atom_site_calc_flag
_atom_site_refinement_flags
_atom_site_disorder_assembly
_atom_site_disorder_group
Os1 Os 0.36082(8) 0.50164(6) 0.23697(5) 0.0399(4) Uani 1 1 d D . .
H1 H 0.545(3) 0.549(16) 0.283(9) 0.048 Uiso 1 1 d D . .
C6 C 0.433(2) 0.406(2) 0.1309(19) 0.060(6) Uani 1 1 d D . .
N7 N 0.288(2) 0.5827(16) 0.3741(11) 0.050(4) Uani 1 1 d . . .
N10 N 0.1176(17) 0.4972(14) 0.1757(10) 0.038(3) Uani 1 1 d . . .
N11 N 0.338(2) 0.6824(15) 0.1601(11) 0.047(4) Uani 1 1 d . . .
N12 N 0.3623(19) 0.3410(15) 0.3294(12) 0.047(4) Uani 1 1 d . . .
C13 C 0.071(2) 0.6054(18) 0.1278(13) 0.044(4) Uani 1 1 d . . .
C15 C 0.195(2) 0.7106(17) 0.1173(13) 0.045(4) Uani 1 1 d . . .
C16 C 0.011(2) 0.3964(17) 0.1895(14) 0.043(4) Uani 1 1 d . . .
H16A H 0.0413 0.3207 0.2248 0.051 Uiso 1 1 calc R . .
C17 C 0.274(3) 0.4953(18) 0.4487(15) 0.056(5) Uani 1 1 d . . .
C19 C 0.313(3) 0.357(2) 0.4228(18) 0.057(5) Uani 1 1 d . . .
C20 C 0.460(3) 0.7731(19) 0.1566(16) 0.058(5) Uani 1 1 d . . .
H20A H 0.5594 0.7537 0.1859 0.069 Uiso 1 1 calc R . .
C21 C 0.437(3) 0.894(2) 0.1098(19) 0.067(6) Uani 1 1 d . . .
H21A H 0.5199 0.9566 0.1095 0.080 Uiso 1 1 calc R . .
C23 C -0.140(2) 0.408(2) 0.1512(17) 0.058(5) Uani 1 1 d . . .
H23A H -0.2099 0.3336 0.1509 0.070 Uiso 1 1 calc R . .
C24 C -0.089(3) 0.619(2) 0.0882(16) 0.055(5) Uani 1 1 d . . .
H24A H -0.1217 0.6894 0.0476 0.066 Uiso 1 1 calc R . .
C28 C 0.248(3) 0.709(2) 0.3892(16) 0.057(5) Uani 1 1 d . . .
H28A H 0.2594 0.7700 0.3385 0.068 Uiso 1 1 calc R . .
C30 C 0.189(4) 0.751(2) 0.4761(18) 0.078(8) Uani 1 1 d . . .
H30A H 0.1538 0.8369 0.4818 0.094 Uiso 1 1 calc R . .
C32 C -0.189(2) 0.519(3) 0.115(4) 0.125(16) Uani 1 1 d . . .
H32A H -0.2947 0.5317 0.1076 0.150 Uiso 1 1 calc R . .
C33 C 0.402(3) 0.215(2) 0.3054(18) 0.062(5) Uani 1 1 d . . .
H33A H 0.4350 0.1982 0.2417 0.074 Uiso 1 1 calc R . .
C34 C 0.168(3) 0.828(2) 0.0660(16) 0.062(6) Uani 1 1 d . . .
H34A H 0.0697 0.8433 0.0339 0.075 Uiso 1 1 calc R . .
C37 C 0.396(4) 0.112(2) 0.371(2) 0.081(8) Uani 1 1 d . . .
H37A H 0.4224 0.0267 0.3501 0.097 Uiso 1 1 calc R . .
C39 C 0.290(3) 0.921(2) 0.0629(16) 0.062(6) Uani 1 1 d . . .
H39A H 0.2741 1.0018 0.0300 0.075 Uiso 1 1 calc R . .
C44 C 0.314(3) 0.255(2) 0.4902(18) 0.067(6) Uani 1 1 d . . .
H44A H 0.2868 0.2720 0.5555 0.081 Uiso 1 1 calc R . .
C45 C 0.226(3) 0.535(3) 0.5403(17) 0.070(6) Uani 1 1 d . . .
H45A H 0.2211 0.4751 0.5929 0.084 Uiso 1 1 calc R . .
C54 C 0.184(4) 0.666(3) 0.5520(18) 0.083(8) Uani 1 1 d . . .
H54A H 0.1523 0.6953 0.6136 0.100 Uiso 1 1 calc R . .
C63 C 0.353(4) 0.131(3) 0.464(2) 0.077(7) Uani 1 1 d . . .
H63A H 0.3500 0.0607 0.5097 0.093 Uiso 1 1 calc R . .
O64 O 0.471(3) 0.342(2) 0.0637(15) 0.088(5) Uani 1 1 d . . .
P1 P -0.1084(8) 0.9886(6) 0.2594(5) 0.079(2) Uani 1 1 d D . .
F1 F -0.159(6) 0.947(5) 0.1428(14) 0.120(8) Uiso 0.35 1 d PDU A 1
F2 F -0.153(5) 0.839(2) 0.287(4) 0.124(8) Uiso 0.35 1 d PDU A 1
F3 F -0.060(6) 1.1401(19) 0.245(4) 0.125(8) Uiso 0.35 1 d PDU A 1
F4 F 0.062(3) 0.942(5) 0.256(4) 0.120(8) Uiso 0.35 1 d PDU A 1
F5 F -0.277(3) 1.027(5) 0.277(4) 0.121(8) Uiso 0.35 1 d PDU A 1
F6 F -0.061(6) 1.007(5) 0.3803(11) 0.119(8) Uiso 0.35 1 d PDU A 1
F1' F 0.019(3) 0.895(3) 0.275(2) 0.108(5) Uiso 0.65 1 d PDU A 2
F2' F -0.026(3) 1.107(3) 0.332(2) 0.115(5) Uiso 0.65 1 d PDU A 2
F3' F -0.229(3) 0.934(3) 0.315(2) 0.115(5) Uiso 0.65 1 d PDU A 2
F4' F -0.192(3) 0.905(3) 0.1552(19) 0.105(5) Uiso 0.65 1 d PDU A 2
F5' F -0.029(3) 1.063(3) 0.177(2) 0.114(5) Uiso 0.65 1 d PDU A 2
F6' F -0.239(3) 1.104(3) 0.226(2) 0.110(5) Uiso 0.65 1 d PDU A 2

loop_
_atom_site_aniso_label
_atom_site_aniso_U_11
_atom_site_aniso_U_22
_atom_site_aniso_U_33
_atom_site_aniso_U_23
_atom_site_aniso_U_13
_atom_site_aniso_U_12
Os1 0.0409(6) 0.0381(5) 0.0413(5) 0.0070(3) 0.0061(3) 0.0042(3)
C6 0.033(12) 0.078(14) 0.072(14) 0.025(12) 0.007(9) 0.008(10)
N7 0.064(11) 0.055(9) 0.032(7) 0.002(6) 0.011(7) 0.011(8)
N10 0.031(8) 0.045(8) 0.039(7) 0.009(6) 0.009(6) 0.011(6)
N11 0.061(11) 0.048(8) 0.036(8) 0.009(6) 0.017(7) 0.007(7)
N12 0.037(9) 0.048(9) 0.060(10) 0.006(7) 0.014(7) 0.007(7)
C13 0.048(12) 0.049(10) 0.037(9) -0.009(7) 0.009(7) 0.013(8)
C15 0.054(12) 0.043(9) 0.037(9) -0.002(7) 0.005(8) 0.000(8)
C16 0.034(11) 0.042(9) 0.057(11) 0.013(8) 0.019(8) 0.011(7)
C17 0.084(17) 0.035(9) 0.051(11) 0.019(8) 0.013(10) 0.009(9)
C19 0.051(14) 0.047(11) 0.074(14) 0.003(9) 0.009(10) 0.002(9)
C20 0.071(16) 0.041(10) 0.063(12) 0.006(9) 0.019(10) -0.005(9)
C21 0.069(18) 0.060(13) 0.075(14) -0.001(11) 0.032(12) -0.025(11)
C23 0.032(13) 0.068(13) 0.075(14) 0.000(10) 0.011(9) -0.001(10)
C24 0.053(13) 0.057(11) 0.056(11) 0.015(9) 0.005(9) 0.019(10)
C28 0.067(14) 0.044(10) 0.057(12) 0.000(9) -0.001(10) 0.006(9)
C30 0.13(2) 0.050(12) 0.055(13) -0.009(10) 0.004(13) 0.027(13)
C32 0.000(11) 0.059(15) 0.30(5) -0.04(2) -0.016(17) -0.008(9)
C33 0.062(15) 0.056(12) 0.068(13) 0.004(10) 0.015(10) 0.007(10)
C34 0.084(17) 0.050(11) 0.056(12) 0.014(9) 0.013(10) 0.008(11)
C37 0.09(2) 0.038(11) 0.11(2) 0.011(12) -0.007(16) 0.024(11)
C39 0.10(2) 0.039(10) 0.053(12) 0.011(8) 0.017(11) 0.003(10)
C44 0.085(18) 0.060(13) 0.062(13) 0.034(10) 0.019(11) 0.011(11)
C45 0.087(19) 0.073(14) 0.052(12) 0.007(10) 0.011(11) 0.027(13)
C54 0.12(2) 0.092(18) 0.046(12) -0.002(12) 0.045(13) 0.031(16)
C63 0.09(2) 0.065(15) 0.081(18) 0.020(12) 0.011(14) 0.005(12)
O64 0.103(15) 0.092(12) 0.074(11) -0.005(9) 0.031(10) 0.021(11)
P1 0.079(5) 0.065(4) 0.089(4) -0.026(3) 0.000(3) 0.021(3)

loop_
_geom_bond_atom_site_label_1
_geom_bond_atom_site_label_2
_geom_bond_distance
_geom_bond_site_symmetry_2
_geom_bond_publ_flag
Os1 C6 1.86(3) . ?
Os1 N12 2.039(16) . ?
Os1 N11 2.098(14) . ?
Os1 N7 2.131(14) . ?
Os1 N10 2.161(14) . ?
C6 O64 1.16(3) . ?
N7 C28 1.34(3) . ?
N7 C17 1.34(3) . ?
N10 C13 1.32(2) . ?
N10 C16 1.36(2) . ?
N11 C15 1.35(3) . ?
N11 C20 1.36(3) . ?
N12 C19 1.36(3) . ?
N12 C33 1.36(3) . ?
C13 C24 1.43(3) . ?
C13 C15 1.48(3) . ?
C15 C34 1.38(3) . ?
C16 C23 1.36(3) . ?
C17 C45 1.38(3) . ?
C17 C19 1.47(3) . ?
C19 C44 1.37(3) . ?
C20 C21 1.38(3) . ?
C21 C39 1.39(4) . ?
C23 C32 1.29(4) . ?
C24 C32 1.38(4) . ?
C28 C30 1.37(4) . ?
C30 C54 1.33(4) . ?
C33 C37 1.36(4) . ?
C34 C39 1.38(4) . ?
C37 C63 1.34(4) . ?
C44 C63 1.35(4) . ?
C45 C54 1.38(4) . ?
P1 F3' 1.452(17) . ?
P1 F1' 1.49(2) . ?
P1 F5' 1.55(2) . ?
P1 F3 1.568(11) . ?
P1 F1 1.571(11) . ?
P1 F2' 1.57(2) . ?
P1 F5 1.580(11) . ?
P1 F4 1.582(11) . ?
P1 F2 1.588(11) . ?
P1 F6 1.588(11) . ?
P1 F4' 1.64(2) . ?
P1 F6' 1.69(2) . ?
